data_8103739
loop_
_publ_author_name
'Bubnova, R.S.'
'Shepelev, Yu.F.'
'Sennova, N.A.'
'Filatov, S.K.'

_publ_section_title
;
 Thermal behaviour of the rigid boron-oxygen groups in the alpha-(Na2 B8
 O13) crystal structure
;
_journal_name_full 'Zeitschrift fuer Kristallographie (149,1979-)'
_journal_page_first 444
_journal_page_last 450
_journal_volume 217
_journal_year 2002
_chemical_formula_sum 'B8 Na2 O13'
_chemical_name_systematic 'Na2 (B8 O13)'
_space_group_IT_number 14
_symmetry_space_group_name_Hall '-P 2yab'
_symmetry_space_group_name_H-M 'P 1 21/a 1'
_cell_angle_alpha 90
_cell_angle_beta 95.15
_cell_angle_gamma 90
_cell_formula_units_Z 4
_cell_length_a 6.554
_cell_length_b 17.861
_cell_length_c 8.445
_cell_volume 984.589
_citation_journal_id_ASTM ZEKRDZ
_cod_data_source_file Bubnova_ZEKRDZ_2002_1060.cif
_cod_data_source_block B8Na2O13
_cod_original_cell_volume 984.5892
_cod_original_sg_symbol_Hall '-P 2ybc (z,y,-x)'
_cod_database_code 8103739

loop_
_symmetry_equiv_pos_as_xyz
x,y,z
-x+1/2,y+1/2,-z
-x,-y,-z
x-1/2,-y-1/2,z

loop_
_atom_site_label
_atom_site_type_symbol
_atom_site_fract_x
_atom_site_fract_y
_atom_site_fract_z
_atom_site_occupancy
_atom_site_U_iso_or_equiv
O12 O-2 0.5245 0.10527 0.0375 1 0.0
O10 O-2 0.4056 0.2811 0.3175 1 0.0
O13 O-2 0.4448 0.14753 0.2975 1 0.0
O4 O-2 0.7065 0.42715 0.6757 1 0.0
B7 B+3 0.4855 0.1736 0.9793 1 0.0
B4 B+3 0.448 0.2973 0.4746 1 0.0
O11 O-2 0.4086 0.22855 0.0728 1 0.0
O9 O-2 0.5283 0.32562 0.7939 1 0.0
B5 B+3 0.5245 0.2557 0.7396 1 0.0
B1 B+3 0.4024 0.5113 0.8001 1 0.0
B6 B+3 0.4203 0.2155 0.2358 1 0.0
Na1 Na+1 0.4223 0.36224 0.0399 1 0.0
B3 B+3 0.5068 0.3923 0.6823 1 0.0
O6 O-2 0.4269 0.36712 0.5242 1 0.0
O2 O-2 0.607 0.53296 0.8174 1 0.0
O5 O-2 0.3549 0.44216 0.7423 1 0.0
B2 B+3 0.7536 0.4945 0.745 1 0.0
Na2 Na+1 0.0401 0.40063 0.5783 1 0.0
O3 O-2 0.9437 0.52192 0.731 1 0.0
O7 O-2 0.5078 0.24035 0.5792 1 0.0
O8 O-2 0.5366 0.1918 0.8308 1 0.0
B8 B+3 0.4418 0.0815 0.1876 1 0.0
O1 O-2 0.2726 0.5617 0.8503 1 0.0
